data_7251192
loop_
_publ_author_name
'Dong, Fu-Wan'
'Zhang, Yang-Lu'
'Zhang, Kun-Hua'
'Chen, Yi'
'Sun, Ao-Na'
'Shao, Dong'

_publ_section_title
;
 Proton conduction in three molecular assemblies of
 bipyridyl-organodisulfonate salts
;
_journal_name_full CrystEngComm
_journal_paper_doi 10.1039/D5CE00880H
_journal_year 2025
_chemical_formula_moiety 'C12 H8 O6 S2, 2(H2 O), C12 H12 N2'
_chemical_formula_sum 'C24 H24 N2 O8 S2'
_chemical_formula_weight 532.57
_space_group_crystal_system monoclinic
_space_group_IT_number 14
_space_group_name_Hall '-P 2yn'
_space_group_name_H-M_alt 'P 1 21/n 1'
_atom_sites_solution_hydrogens mixed
_atom_sites_solution_primary iterative
_audit_creation_date 2025-09-04
_audit_creation_method
;
Olex2 1.5
(compiled 2025.05.31 svn.r86d253d1 for OlexSys, GUI svn.r7254)
;
_audit_update_record
;
2025-09-04 deposited with the CCDC.	2025-10-30 downloaded from the CCDC.
;
_cell_angle_alpha 90
_cell_angle_beta 90.978(4)
_cell_angle_gamma 90
_cell_formula_units_Z 2
_cell_length_a 7.2167(8)
_cell_length_b 15.0373(18)
_cell_length_c 11.0377(14)
_cell_measurement_reflns_used 4003
_cell_measurement_temperature 122.00
_cell_measurement_theta_max 26.36
_cell_measurement_theta_min 2.29
_cell_volume 1197.6(2)
_computing_molecular_graphics 'Olex2 1.5 (Dolomanov et al., 2009)'
_computing_publication_material 'Olex2 1.5 (Dolomanov et al., 2009)'
_computing_structure_refinement 'XL  (Sheldrick, 2008)'
_computing_structure_solution 'olex2.solve 1.5 (Bourhis et al., 2015)'
_diffrn_ambient_temperature 122.00
_diffrn_measured_fraction_theta_full 0.999
_diffrn_measured_fraction_theta_max 0.998
_diffrn_measurement_device_type 'Bruker APEX-II CCD'
_diffrn_measurement_method '\f and \w scans'
_diffrn_radiation_type MoK\a
_diffrn_radiation_wavelength 0.71073
_diffrn_reflns_av_R_equivalents 0.1472
_diffrn_reflns_av_unetI/netI 0.0731
_diffrn_reflns_Laue_measured_fraction_full 0.999
_diffrn_reflns_Laue_measured_fraction_max 0.998
_diffrn_reflns_limit_h_max 9
_diffrn_reflns_limit_h_min -9
_diffrn_reflns_limit_k_max 19
_diffrn_reflns_limit_k_min -19
_diffrn_reflns_limit_l_max 13
_diffrn_reflns_limit_l_min -13
_diffrn_reflns_number 21458
_diffrn_reflns_point_group_measured_fraction_full 0.999
_diffrn_reflns_point_group_measured_fraction_max 0.998
_diffrn_reflns_theta_full 25.242
_diffrn_reflns_theta_max 26.763
_diffrn_reflns_theta_min 2.289
_diffrn_standards_number 0
_exptl_absorpt_coefficient_mu 0.276
_exptl_absorpt_correction_type none
_exptl_crystal_colour colourless
_exptl_crystal_colour_primary colourless
_exptl_crystal_density_diffrn 1.477
_exptl_crystal_description block
_exptl_crystal_F_000 556
_exptl_crystal_size_max 0.25
_exptl_crystal_size_mid 0.11
_exptl_crystal_size_min 0.07
_refine_diff_density_max 0.855
_refine_diff_density_min -0.363
_refine_diff_density_rms 0.083
_refine_ls_extinction_method none
_refine_ls_goodness_of_fit_ref 1.036
_refine_ls_hydrogen_treatment mixed
_refine_ls_matrix_type full
_refine_ls_number_parameters 169
_refine_ls_number_reflns 2544
_refine_ls_number_restraints 0
_refine_ls_restrained_S_all 1.036
_refine_ls_R_factor_all 0.0781
_refine_ls_R_factor_gt 0.0580
_refine_ls_shift/su_max 0.002
_refine_ls_shift/su_mean 0.000
_refine_ls_structure_factor_coef Fsqd
_refine_ls_weighting_details 'w=1/[\s^2^(Fo^2^)+(0.0516P)^2^+2.1938P] where P=(Fo^2^+2Fc^2^)/3'
_refine_ls_weighting_scheme calc
_refine_ls_wR_factor_gt 0.1355
_refine_ls_wR_factor_ref 0.1496
_reflns_Friedel_coverage 0.000
_reflns_number_gt 1960
_reflns_number_total 2544
_reflns_threshold_expression 'I > 2\s(I)'
_cod_data_source_file d5ce00880h2.cif
_cod_data_source_block bpee
_cod_database_code 7251192
_shelx_shelxl_version_number 2017/1
_shelx_space_group_comment
;
The symmetry employed for this shelxl refinement is uniquely defined
by the following loop, which should always be used as a source of
symmetry information in preference to the above space-group names.
They are only intended as comments.
;
_shelx_estimated_absorpt_t_max 0.981
_shelx_estimated_absorpt_t_min 0.934
_olex2_refinement_description
;
1. Fixed Uiso
 At 1.2 times of:
  All C(H) groups, All N(H) groups
 At 1.5 times of:
  All O(H,H) groups
2.a Aromatic/amide H refined with riding coordinates:
 C3(H3), C4(H4), C5(H5), C6(H6), N1(H1), C7(H7), C8(H8), C10(H10), C11(H11),
 C12(H12)
;
_olex2_submission_special_instructions 'No special instructions were received'

loop_
_space_group_symop_operation_xyz
'x, y, z'
'-x+1/2, y+1/2, -z+1/2'
'-x, -y, -z'
'x-1/2, -y-1/2, z-1/2'

loop_
_atom_site_label
_atom_site_type_symbol
_atom_site_fract_x
_atom_site_fract_y
_atom_site_fract_z
_atom_site_U_iso_or_equiv
_atom_site_adp_type
_atom_site_occupancy
_atom_site_site_symmetry_order
_atom_site_calc_flag
_atom_site_refinement_flags_posn
_atom_site_refinement_flags_adp
_atom_site_refinement_flags_occupancy
_atom_site_disorder_assembly
_atom_site_disorder_group
S1 S 0.70130(10) 0.77595(4) 0.15247(6) 0.0177(2) Uani 1 1 d . . . . .
O1 O 0.7971(4) 0.70357(17) 0.2117(2) 0.0426(7) Uani 1 1 d . . . . .
O2 O 0.5284(3) 0.74777(16) 0.0930(2) 0.0356(6) Uani 1 1 d . . . . .
O3 O 0.8170(3) 0.82578(15) 0.0710(2) 0.0305(6) Uani 1 1 d . . . . .
C1 C 0.5277(3) 0.96831(17) 0.4516(2) 0.0136(6) Uani 1 1 d . . . . .
C2 C 0.6368(4) 0.85025(18) 0.2691(2) 0.0156(6) Uani 1 1 d . . . . .
C3 C 0.6234(4) 0.94081(18) 0.2451(2) 0.0166(6) Uani 1 1 d . . . . .
H3 H 0.651456 0.962913 0.166850 0.020 Uiso 1 1 calc R U . . .
C4 C 0.5402(4) 0.87695(19) 0.4732(3) 0.0207(6) Uani 1 1 d . . . . .
H4 H 0.511441 0.854431 0.551082 0.025 Uiso 1 1 calc R U . . .
C5 C 0.5690(4) 0.99875(18) 0.3354(3) 0.0171(6) Uani 1 1 d . . . . .
H5 H 0.559598 1.060479 0.318057 0.021 Uiso 1 1 calc R U . . .
C6 C 0.5937(4) 0.81871(19) 0.3834(3) 0.0220(6) Uani 1 1 d . . . . .
H6 H 0.601050 0.756809 0.400003 0.026 Uiso 1 1 calc R U . . .
O4 O 0.3953(4) 0.87310(16) -0.0720(2) 0.0299(6) Uani 1 1 d . . . . .
H4A H 0.437(6) 0.835(3) -0.032(4) 0.045 Uiso 1 1 d . U . . .
H4B H 0.377(6) 0.853(3) -0.130(4) 0.045 Uiso 1 1 d . U . . .
N1 N 1.2036(4) 0.93675(19) 0.1148(2) 0.0267(6) Uani 1 1 d . . . . .
H1 H 1.246860 0.920145 0.044245 0.032 Uiso 1 1 calc R U . . .
C7 C 1.1144(4) 0.9002(2) 0.3126(3) 0.0301(8) Uani 1 1 d . . . . .
H7 H 1.097677 0.857005 0.374218 0.036 Uiso 1 1 calc R U . . .
C8 C 1.1800(4) 0.8755(2) 0.2010(3) 0.0286(7) Uani 1 1 d . . . . .
H8 H 1.208444 0.814941 0.185280 0.034 Uiso 1 1 calc R U . . .
C9 C 1.0727(4) 0.9898(2) 0.3341(3) 0.0297(7) Uani 1 1 d . . . . .
C10 C 1.1634(4) 1.0225(2) 0.1326(3) 0.0308(8) Uani 1 1 d . . . . .
H10 H 1.181573 1.064146 0.069265 0.037 Uiso 1 1 calc R U . . .
C11 C 1.0967(5) 1.0507(2) 0.2404(3) 0.0322(8) Uani 1 1 d . . . . .
H11 H 1.066617 1.111564 0.251892 0.039 Uiso 1 1 calc R U . . .
C12 C 1.0056(4) 1.0242(2) 0.4514(3) 0.0300(8) Uani 1 1 d . . . . .
H12 H 0.968933 1.084764 0.455648 0.036 Uiso 1 1 calc R U . . .

loop_
_atom_site_aniso_label
_atom_site_aniso_U_11
_atom_site_aniso_U_22
_atom_site_aniso_U_33
_atom_site_aniso_U_23
_atom_site_aniso_U_13
_atom_site_aniso_U_12
S1 0.0261(4) 0.0130(3) 0.0142(4) -0.0011(3) 0.0017(3) 0.0040(3)
O1 0.0771(19) 0.0348(14) 0.0161(11) -0.0001(10) 0.0031(12) 0.0356(13)
O2 0.0361(13) 0.0305(13) 0.0403(15) -0.0161(11) 0.0017(11) -0.0046(11)
O3 0.0449(14) 0.0265(12) 0.0205(11) -0.0022(9) 0.0117(10) -0.0001(10)
C1 0.0095(12) 0.0144(13) 0.0170(14) -0.0010(11) -0.0014(10) 0.0013(10)
C2 0.0169(13) 0.0148(13) 0.0150(13) -0.0038(10) 0.0025(10) 0.0008(10)
C3 0.0206(14) 0.0165(13) 0.0127(13) 0.0017(11) 0.0007(11) -0.0024(11)
C4 0.0298(16) 0.0171(14) 0.0152(14) 0.0033(11) 0.0053(12) 0.0041(12)
C5 0.0223(14) 0.0094(12) 0.0197(14) 0.0013(11) 0.0012(11) -0.0016(11)
C6 0.0322(16) 0.0121(13) 0.0217(15) 0.0019(11) 0.0030(13) 0.0031(12)
O4 0.0482(15) 0.0249(13) 0.0165(11) -0.0013(9) -0.0043(11) -0.0001(11)
N1 0.0241(13) 0.0376(16) 0.0184(13) 0.0003(11) -0.0002(11) -0.0030(12)
C7 0.0197(15) 0.046(2) 0.0245(16) 0.0084(15) -0.0024(13) -0.0103(14)
C8 0.0221(15) 0.0325(18) 0.0309(18) 0.0018(14) -0.0032(13) -0.0061(13)
C9 0.0128(14) 0.044(2) 0.0321(18) -0.0027(15) -0.0023(12) -0.0014(14)
C10 0.0254(16) 0.040(2) 0.0267(18) 0.0061(15) -0.0038(13) 0.0042(14)
C11 0.0239(16) 0.0381(19) 0.0344(19) 0.0008(15) -0.0025(14) 0.0045(14)
C12 0.0224(16) 0.0268(17) 0.041(2) 0.0041(14) -0.0043(14) 0.0022(13)

loop_
_atom_type_symbol
_atom_type_description
_atom_type_scat_dispersion_real
_atom_type_scat_dispersion_imag
_atom_type_scat_source
C C 0.0033 0.0016 'International Tables Vol C Tables 4.2.6.8 and 6.1.1.4'
H H 0.0000 0.0000 'International Tables Vol C Tables 4.2.6.8 and 6.1.1.4'
N N 0.0061 0.0033 'International Tables Vol C Tables 4.2.6.8 and 6.1.1.4'
O O 0.0106 0.0060 'International Tables Vol C Tables 4.2.6.8 and 6.1.1.4'
S S 0.1246 0.1234 'International Tables Vol C Tables 4.2.6.8 and 6.1.1.4'

loop_
_geom_angle_atom_site_label_1
_geom_angle_atom_site_label_2
_geom_angle_atom_site_label_3
_geom_angle
_geom_angle_site_symmetry_1
_geom_angle_site_symmetry_3
_geom_angle_publ_flag
O1 S1 O2 112.57(17) . . ?
O1 S1 O3 113.33(16) . . ?
O1 S1 C2 106.04(13) . . ?
O2 S1 C2 106.02(14) . . ?
O3 S1 O2 111.60(15) . . ?
O3 S1 C2 106.66(13) . . ?
C4 C1 C1 121.5(3) . 3_676 ?
C4 C1 C5 117.7(2) . . ?
C5 C1 C1 120.8(3) . 3_676 ?
C3 C2 S1 119.8(2) . . ?
C6 C2 S1 120.7(2) . . ?
C6 C2 C3 119.5(2) . . ?
C2 C3 H3 120.1 . . ?
C5 C3 C2 119.8(2) . . ?
C5 C3 H3 120.1 . . ?
C1 C4 H4 119.4 . . ?
C6 C4 C1 121.2(3) . . ?
C6 C4 H4 119.4 . . ?
C1 C5 H5 119.3 . . ?
C3 C5 C1 121.4(2) . . ?
C3 C5 H5 119.3 . . ?
C2 C6 H6 119.8 . . ?
C4 C6 C2 120.3(3) . . ?
C4 C6 H6 119.8 . . ?
H4A O4 H4B 105(5) . . ?
C8 N1 H1 119.0 . . ?
C8 N1 C10 121.9(3) . . ?
C10 N1 H1 119.0 . . ?
C8 C7 H7 120.4 . . ?
C8 C7 C9 119.3(3) . . ?
C9 C7 H7 120.4 . . ?
N1 C8 C7 120.0(3) . . ?
N1 C8 H8 120.0 . . ?
C7 C8 H8 120.0 . . ?
C7 C9 C12 123.9(3) . . ?
C11 C9 C7 118.4(3) . . ?
C11 C9 C12 117.7(3) . . ?
N1 C10 H10 119.6 . . ?
N1 C10 C11 120.7(3) . . ?
C11 C10 H10 119.6 . . ?
C9 C11 H11 120.2 . . ?
C10 C11 C9 119.7(3) . . ?
C10 C11 H11 120.2 . . ?
C9 C12 H12 118.3 . . ?
C12 C12 C9 123.5(4) 3_776 . ?
C12 C12 H12 118.3 3_776 . ?

loop_
_geom_bond_atom_site_label_1
_geom_bond_atom_site_label_2
_geom_bond_distance
_geom_bond_site_symmetry_2
_geom_bond_publ_flag
S1 O1 1.440(2) . ?
S1 O2 1.463(2) . ?
S1 O3 1.447(2) . ?
S1 C2 1.773(3) . ?
C1 C1 1.492(5) 3_676 ?
C1 C4 1.397(4) . ?
C1 C5 1.398(4) . ?
C2 C3 1.391(4) . ?
C2 C6 1.388(4) . ?
C3 H3 0.9500 . ?
C3 C5 1.386(4) . ?
C4 H4 0.9500 . ?
C4 C6 1.383(4) . ?
C5 H5 0.9500 . ?
C6 H6 0.9500 . ?
O4 H4A 0.78(5) . ?
O4 H4B 0.71(5) . ?
N1 H1 0.8800 . ?
N1 C8 1.337(4) . ?
N1 C10 1.337(5) . ?
C7 H7 0.9500 . ?
C7 C8 1.378(5) . ?
C7 C9 1.401(5) . ?
C8 H8 0.9500 . ?
C9 C11 1.394(5) . ?
C9 C12 1.483(5) . ?
C10 H10 0.9500 . ?
C10 C11 1.359(5) . ?
C11 H11 0.9500 . ?
C12 C12 1.301(7) 3_776 ?
C12 H12 0.9500 . ?

loop_
_geom_torsion_atom_site_label_1
_geom_torsion_atom_site_label_2
_geom_torsion_atom_site_label_3
_geom_torsion_atom_site_label_4
_geom_torsion
_geom_torsion_site_symmetry_1
_geom_torsion_site_symmetry_2
_geom_torsion_site_symmetry_3
_geom_torsion_site_symmetry_4
_geom_torsion_publ_flag
S1 C2 C3 C5 178.6(2) . . . . ?
S1 C2 C6 C4 -178.8(2) . . . . ?
O1 S1 C2 C3 149.8(2) . . . . ?
O1 S1 C2 C6 -32.3(3) . . . . ?
O2 S1 C2 C3 -90.3(3) . . . . ?
O2 S1 C2 C6 87.6(3) . . . . ?
O3 S1 C2 C3 28.7(3) . . . . ?
O3 S1 C2 C6 -153.4(2) . . . . ?
C1 C1 C4 C6 -179.3(3) 3_676 . . . ?
C1 C1 C5 C3 179.0(3) 3_676 . . . ?
C1 C4 C6 C2 0.2(5) . . . . ?
C2 C3 C5 C1 0.3(4) . . . . ?
C3 C2 C6 C4 -0.9(4) . . . . ?
C4 C1 C5 C3 -1.0(4) . . . . ?
C5 C1 C4 C6 0.8(4) . . . . ?
C6 C2 C3 C5 0.6(4) . . . . ?
N1 C10 C11 C9 1.0(5) . . . . ?
C7 C9 C11 C10 -1.6(5) . . . . ?
C7 C9 C12 C12 6.2(6) . . . 3_776 ?
C8 N1 C10 C11 0.2(5) . . . . ?
C8 C7 C9 C11 1.0(5) . . . . ?
C8 C7 C9 C12 -178.5(3) . . . . ?
C9 C7 C8 N1 0.1(5) . . . . ?
C10 N1 C8 C7 -0.7(5) . . . . ?
C11 C9 C12 C12 -173.3(4) . . . 3_776 ?
C12 C9 C11 C10 178.0(3) . . . . ?
